data_7118252
loop_
_publ_author_name
'Zhu, Xu'
'Chiba, Shunsuke'

_publ_section_title
;
 Construction of 1-pyrroline skeletons by Lewis acid-mediated conjugate
 addition of vinyl azides.
;
_journal_issue 12
_journal_name_full 'Chemical communications (Cambridge, England)'
_journal_page_first 2473
_journal_page_last 2476
_journal_paper_doi 10.1039/c5cc10299e
_journal_volume 52
_journal_year 2016
_chemical_formula_sum 'C19 H15 N O4'
_chemical_formula_weight 321.32
_space_group_crystal_system monoclinic
_space_group_IT_number 14
_space_group_name_Hall '-P 2ybc'
_space_group_name_H-M_alt 'P 1 21/c 1'
_symmetry_space_group_name_Hall '-P 2ybc'
_symmetry_space_group_name_H-M 'P 1 21/c 1'
_atom_sites_solution_hydrogens geom
_audit_update_record
;
2015-12-15 deposited with the CCDC.
2016-01-04 downloaded from the CCDC.
;
_cell_angle_alpha 90
_cell_angle_beta 101.637(5)
_cell_angle_gamma 90
_cell_formula_units_Z 4
_cell_length_a 8.3566(6)
_cell_length_b 17.7311(14)
_cell_length_c 10.5304(7)
_cell_measurement_reflns_used 1518
_cell_measurement_temperature 103.(2)
_cell_measurement_theta_max 26.2327
_cell_measurement_theta_min 2.7409
_cell_volume 1528.24(19)
_computing_cell_refinement 'SAINT V8.34A (Bruker AXS Inc., 2013)'
_computing_data_collection 'APEX2 (Bruker AXS Inc., 2014)'
_computing_data_reduction 'SAINT V8.34A (Bruker AXS Inc., 2013)'
_computing_molecular_graphics 'XP (Bruker AXS Inc., 2014)'
_computing_publication_material 'APEX2 (Bruker AXS Inc., 2014)'
_computing_structure_refinement 'SHELXL-2014/6 (Sheldrick, 2014)'
_diffrn_ambient_temperature 103.(2)
_diffrn_detector_area_resol_mean 8.3333
_diffrn_measured_fraction_theta_full 0.987
_diffrn_measured_fraction_theta_max 0.987
_diffrn_measurement_device_type 'CCD area detector'
_diffrn_measurement_method 'phi and omega scans'
_diffrn_radiation_monochromator graphite
_diffrn_radiation_type MoK\a
_diffrn_radiation_wavelength 0.71073
_diffrn_reflns_av_R_equivalents 0.1229
_diffrn_reflns_av_unetI/netI 0.1724
_diffrn_reflns_limit_h_max 14
_diffrn_reflns_limit_h_min -14
_diffrn_reflns_limit_k_max 30
_diffrn_reflns_limit_k_min -30
_diffrn_reflns_limit_l_max 18
_diffrn_reflns_limit_l_min -18
_diffrn_reflns_number 20715
_diffrn_reflns_theta_full 38.64
_diffrn_reflns_theta_max 38.64
_diffrn_reflns_theta_min 3.03
_diffrn_source 'fine-focus sealed tube'
_exptl_absorpt_coefficient_mu 0.099
_exptl_absorpt_correction_T_max 0.96
_exptl_absorpt_correction_T_min 0.70
_exptl_absorpt_correction_type multi-scan
_exptl_absorpt_process_details 'SADABS V2014/4 (Bruker AXS Inc.)'
_exptl_crystal_colour colourless
_exptl_crystal_density_diffrn 1.397
_exptl_crystal_density_method 'not measured'
_exptl_crystal_description block
_exptl_crystal_F_000 672
_exptl_crystal_size_max 0.420
_exptl_crystal_size_mid 0.400
_exptl_crystal_size_min 0.380
_refine_diff_density_max 0.579
_refine_diff_density_min -0.490
_refine_ls_extinction_method none
_refine_ls_goodness_of_fit_ref 0.966
_refine_ls_hydrogen_treatment constr
_refine_ls_matrix_type full
_refine_ls_number_parameters 218
_refine_ls_number_reflns 8575
_refine_ls_number_restraints 0
_refine_ls_restrained_S_all 0.966
_refine_ls_R_factor_all 0.1519
_refine_ls_R_factor_gt 0.0822
_refine_ls_shift/su_max 0.000
_refine_ls_shift/su_mean 0.000
_refine_ls_structure_factor_coef Fsqd
_refine_ls_weighting_details 'w=1/[\s^2^(Fo^2^)+(0.0732P)^2^] where P=(Fo^2^+2Fc^2^)/3'
_refine_ls_weighting_scheme calc
_refine_ls_wR_factor_gt 0.1787
_refine_ls_wR_factor_ref 0.2231
_reflns_number_gt 4574
_reflns_number_total 8575
_reflns_threshold_expression 'I > 2\s(I)'
_cod_data_source_file c5cc10299e2.cif
_cod_data_source_block I
_cod_depositor_comments 'Adding full bibliography for 7118247--7118254.cif.'
_cod_database_code 7118252

loop_
_space_group_symop_operation_xyz
'x, y, z'
'-x, y+1/2, -z+1/2'
'-x, -y, -z'
'x, -y-1/2, z-1/2'

loop_
_atom_site_type_symbol
_atom_site_label
_atom_site_fract_x
_atom_site_fract_y
_atom_site_fract_z
_atom_site_U_iso_or_equiv
_atom_site_adp_type
_atom_site_calc_flag
_atom_site_refinement_flags_adp
_atom_site_refinement_flags_posn
_atom_site_occupancy
C C1 0.16826(18) 0.29991(9) 0.57382(14) 0.0127(3) Uani d . . 1
C C2 0.1890(2) 0.23219(10) 0.51201(15) 0.0162(3) Uani d . . 1
H H2 0.2603 0.2304 0.4523 0.019 Uiso calc U R 1
C C3 0.1075(2) 0.16732(10) 0.53612(16) 0.0195(3) Uani d . . 1
H H3 0.124 0.1215 0.4938 0.023 Uiso calc U R 1
C C4 0.0014(2) 0.16936(10) 0.62250(16) 0.0189(3) Uani d . . 1
H H4 -0.056 0.1252 0.638 0.023 Uiso calc U R 1
C C5 -0.0203(2) 0.23593(10) 0.68567(15) 0.0162(3) Uani d . . 1
H H5 -0.0912 0.2376 0.7457 0.019 Uiso calc U R 1
C C6 0.06257(18) 0.29995(9) 0.66018(14) 0.0133(3) Uani d . . 1
C C7 0.12173(18) 0.42865(9) 0.72902(14) 0.0123(3) Uani d . . 1
C C8 0.26524(17) 0.42946(9) 0.65935(13) 0.0105(2) Uani d . . 1
C C9 0.24971(18) 0.37154(9) 0.54779(14) 0.0125(3) Uani d . . 1
H H9 0.3615 0.3595 0.5332 0.015 Uiso calc U R 1
C C10 0.1577(2) 0.41799(10) 0.43111(14) 0.0166(3) Uani d . . 1
H H10A 0.1929 0.4029 0.3505 0.02 Uiso calc U R 1
H H10B 0.0383 0.4101 0.4193 0.02 Uiso calc U R 1
C C11 0.26119(18) 0.50384(9) 0.58274(14) 0.0121(3) Uani d . . 1
C C12 0.31864(17) 0.57755(9) 0.63886(14) 0.0121(3) Uani d . . 1
C C13 0.38068(19) 0.58776(10) 0.77158(14) 0.0142(3) Uani d . . 1
H H13 0.3809 0.5467 0.8296 0.017 Uiso calc U R 1
C C14 0.4417(2) 0.65699(10) 0.81889(16) 0.0178(3) Uani d . . 1
H H14 0.4853 0.663 0.9089 0.021 Uiso calc U R 1
C C15 0.4394(2) 0.71772(11) 0.73552(17) 0.0206(3) Uani d . . 1
H H15 0.4817 0.7652 0.7683 0.025 Uiso calc U R 1
C C16 0.3751(2) 0.70902(10) 0.60415(16) 0.0188(3) Uani d . . 1
H H16 0.3714 0.7508 0.5472 0.023 Uiso calc U R 1
C C17 0.3163(2) 0.63957(10) 0.55595(15) 0.0156(3) Uani d . . 1
H H17 0.274 0.6339 0.4657 0.019 Uiso calc U R 1
C C18 0.41803(18) 0.41563(9) 0.76337(14) 0.0119(3) Uani d . . 1
C C19 0.70288(19) 0.43057(12) 0.81798(17) 0.0211(4) Uani d . . 1
H H19A 0.6943 0.4618 0.8931 0.032 Uiso calc U R 1
H H19B 0.7936 0.4487 0.78 0.032 Uiso calc U R 1
H H19C 0.7228 0.378 0.8455 0.032 Uiso calc U R 1
N N1 0.19902(17) 0.49682(8) 0.46188(12) 0.0159(3) Uani d . . 1
O O1 0.03059(13) 0.36554(7) 0.72428(11) 0.0149(2) Uani d . . 1
O O2 0.08732(14) 0.48160(7) 0.78919(11) 0.0154(2) Uani d . . 1
O O3 0.41521(14) 0.38919(8) 0.86878(11) 0.0184(3) Uani d . . 1
O O4 0.55190(13) 0.43536(7) 0.72221(10) 0.0155(2) Uani d . . 1

loop_
_atom_site_aniso_label
_atom_site_aniso_U_11
_atom_site_aniso_U_22
_atom_site_aniso_U_33
_atom_site_aniso_U_12
_atom_site_aniso_U_13
_atom_site_aniso_U_23
C1 0.0117(6) 0.0137(7) 0.0116(6) 0.0004(5) -0.0003(5) 0.0004(5)
C2 0.0181(7) 0.0167(8) 0.0133(6) 0.0009(6) 0.0021(5) -0.0020(5)
C3 0.0258(8) 0.0152(8) 0.0155(7) 0.0005(6) -0.0007(6) -0.0025(6)
C4 0.0225(8) 0.0134(8) 0.0188(7) -0.0037(6) -0.0006(6) 0.0015(6)
C5 0.0157(7) 0.0159(8) 0.0162(7) -0.0034(6) 0.0009(5) 0.0008(5)
C6 0.0133(6) 0.0129(7) 0.0131(6) 0.0010(5) 0.0014(5) -0.0012(5)
C7 0.0111(6) 0.0142(7) 0.0112(6) 0.0003(5) 0.0009(5) 0.0002(5)
C8 0.0088(5) 0.0117(6) 0.0108(5) 0.0008(5) 0.0015(4) 0.0009(5)
C9 0.0125(6) 0.0130(7) 0.0126(6) 0.0010(5) 0.0035(5) -0.0024(5)
C10 0.0215(7) 0.0154(8) 0.0113(6) -0.0009(6) -0.0004(5) 0.0001(5)
C11 0.0110(6) 0.0127(7) 0.0123(6) 0.0009(5) 0.0018(5) 0.0019(5)
C12 0.0098(6) 0.0134(7) 0.0123(6) -0.0012(5) 0.0008(4) 0.0003(5)
C13 0.0155(7) 0.0140(7) 0.0122(6) 0.0002(5) 0.0008(5) 0.0012(5)
C14 0.0182(7) 0.0175(8) 0.0164(7) -0.0015(6) 0.0003(5) -0.0012(6)
C15 0.0232(8) 0.0148(8) 0.0226(8) -0.0050(6) 0.0019(6) -0.0004(6)
C16 0.0224(8) 0.0139(8) 0.0205(7) -0.0039(6) 0.0049(6) 0.0033(6)
C17 0.0165(7) 0.0170(8) 0.0127(6) -0.0022(6) 0.0018(5) 0.0033(5)
C18 0.0103(6) 0.0113(7) 0.0138(6) 0.0010(5) 0.0020(5) 0.0004(5)
C19 0.0088(6) 0.0297(10) 0.0229(8) -0.0003(6) -0.0014(5) 0.0032(7)
N1 0.0195(6) 0.0158(7) 0.0115(5) -0.0026(5) 0.0007(5) 0.0005(5)
O1 0.0133(5) 0.0130(5) 0.0200(5) -0.0023(4) 0.0071(4) -0.0020(4)
O2 0.0143(5) 0.0163(6) 0.0162(5) 0.0006(4) 0.0045(4) -0.0025(4)
O3 0.0144(5) 0.0251(7) 0.0151(5) -0.0002(5) 0.0014(4) 0.0067(4)
O4 0.0090(5) 0.0226(6) 0.0148(5) 0.0002(4) 0.0022(4) 0.0030(4)

loop_
_atom_type_symbol
_atom_type_description
_atom_type_scat_dispersion_real
_atom_type_scat_dispersion_imag
_atom_type_scat_source
C C 0.0033 0.0016 'International Tables Vol C Tables 4.2.6.8 and 6.1.1.4'
H H 0.0000 0.0000 'International Tables Vol C Tables 4.2.6.8 and 6.1.1.4'
N N 0.0061 0.0033 'International Tables Vol C Tables 4.2.6.8 and 6.1.1.4'
O O 0.0106 0.0060 'International Tables Vol C Tables 4.2.6.8 and 6.1.1.4'

loop_
_geom_angle_atom_site_label_1
_geom_angle_atom_site_label_2
_geom_angle_atom_site_label_3
_geom_angle
C6 C1 C2 117.49(15)
C6 C1 C9 119.56(14)
C2 C1 C9 122.92(14)
C3 C2 C1 121.18(15)
C2 C3 C4 119.94(16)
C5 C4 C3 119.89(16)
C6 C5 C4 119.13(15)
C5 C6 C1 122.38(15)
C5 C6 O1 115.92(13)
C1 C6 O1 121.69(14)
O2 C7 O1 118.37(13)
O2 C7 C8 122.79(15)
O1 C7 C8 118.84(13)
C18 C8 C7 106.16(11)
C18 C8 C11 116.10(13)
C7 C8 C11 108.84(12)
C18 C8 C9 111.63(12)
C7 C8 C9 113.90(12)
C11 C8 C9 100.42(11)
C1 C9 C8 113.41(12)
C1 C9 C10 115.24(13)
C8 C9 C10 101.64(12)
N1 C10 C9 106.00(12)
N1 C11 C12 121.25(14)
N1 C11 C8 113.49(14)
C12 C11 C8 125.25(12)
C13 C12 C17 118.41(15)
C13 C12 C11 122.65(14)
C17 C12 C11 118.91(13)
C14 C13 C12 120.63(15)
C13 C14 C15 120.27(15)
C14 C15 C16 119.85(17)
C17 C16 C15 120.13(16)
C16 C17 C12 120.69(15)
O3 C18 O4 125.19(14)
O3 C18 C8 123.57(13)
O4 C18 C8 111.23(12)
C11 N1 C10 110.12(13)
C7 O1 C6 123.15(12)
C18 O4 C19 115.49(12)

loop_
_geom_bond_atom_site_label_1
_geom_bond_atom_site_label_2
_geom_bond_distance
C1 C6 1.390(2)
C1 C2 1.393(2)
C1 C9 1.492(2)
C2 C3 1.386(2)
C3 C4 1.393(2)
C4 C5 1.385(2)
C5 C6 1.384(2)
C6 O1 1.397(2)
C7 O2 1.1995(19)
C7 O1 1.3489(19)
C7 C8 1.527(2)
C8 C18 1.525(2)
C8 C11 1.543(2)
C8 C9 1.546(2)
C9 C10 1.549(2)
C10 N1 1.461(2)
C11 N1 1.2800(19)
C11 C12 1.474(2)
C12 C13 1.401(2)
C12 C17 1.402(2)
C13 C14 1.383(2)
C14 C15 1.387(3)
C15 C16 1.388(2)
C16 C17 1.384(2)
C18 O3 1.2095(18)
C18 O4 1.3257(18)
C19 O4 1.450(2)
